data_7130656
loop_
_publ_author_name
'Debnath, Snehasish'
'Chatterjee, Pabitra B.'

_publ_section_title
;
 Enantiopure chiroptical probes for circular dichroism and absorbance
 based detection of nerve gas simulants.
;
_journal_issue 64
_journal_name_full 'Chemical communications (Cambridge, England)'
_journal_page_first 9006
_journal_page_last 9009
_journal_paper_doi 10.1039/d2cc03392e
_journal_volume 58
_journal_year 2022
_chemical_absolute_configuration unk
_chemical_formula_moiety 'C63 H89 N3 O10'
_chemical_formula_sum 'C63 H89 N3 O10'
_chemical_formula_weight 1048.37
_space_group_crystal_system monoclinic
_space_group_IT_number 4
_space_group_name_Hall 'P 2yb'
_space_group_name_H-M_alt 'P 1 21 1'
_atom_sites_solution_hydrogens mixed
_audit_creation_method SHELXL-2019/1
_audit_update_record
;
2022-07-06 deposited with the CCDC.	2022-07-10 downloaded from the CCDC.
;
_cell_angle_alpha 90
_cell_angle_beta 111.390(2)
_cell_angle_gamma 90
_cell_formula_units_Z 2
_cell_length_a 10.9618(8)
_cell_length_b 21.0542(14)
_cell_length_c 14.0676(9)
_cell_measurement_reflns_used 9951
_cell_measurement_temperature 298(2)
_cell_measurement_theta_max 20
_cell_measurement_theta_min 1.94
_cell_volume 3023.1(4)
_computing_cell_refinement 'Bruker SAINT'
_computing_data_collection 'Bruker APEX4'
_computing_data_reduction 'Bruker SAINT'
_computing_molecular_graphics 'Bruker SHELXTL'
_computing_publication_material 'Bruker SHELXTL'
_computing_structure_refinement 'SHELXL-2019/1 (Sheldrick, 2019)'
_computing_structure_solution 'SHELXT 2018/2 (Sheldrick, 2018)'
_diffrn_ambient_temperature 298(2)
_diffrn_measured_fraction_theta_full 0.999
_diffrn_measured_fraction_theta_max 0.999
_diffrn_measurement_device_type 'Bruker D8 Quest'
_diffrn_measurement_method '\f and \w scans'
_diffrn_radiation_type MoK\a
_diffrn_radiation_wavelength 0.71073
_diffrn_reflns_av_R_equivalents 0.0726
_diffrn_reflns_av_unetI/netI 0.0487
_diffrn_reflns_Laue_measured_fraction_full 0.999
_diffrn_reflns_Laue_measured_fraction_max 0.999
_diffrn_reflns_limit_h_max 10
_diffrn_reflns_limit_h_min -10
_diffrn_reflns_limit_k_max 20
_diffrn_reflns_limit_k_min -20
_diffrn_reflns_limit_l_max 13
_diffrn_reflns_limit_l_min -12
_diffrn_reflns_number 33637
_diffrn_reflns_point_group_measured_fraction_full 0.998
_diffrn_reflns_point_group_measured_fraction_max 0.998
_diffrn_reflns_theta_full 19.996
_diffrn_reflns_theta_max 19.996
_diffrn_reflns_theta_min 1.935
_diffrn_source 'MICRO FOCUS TUBE'
_exptl_absorpt_coefficient_mu 0.077
_exptl_absorpt_correction_type multi-scan
_exptl_absorpt_process_details
;
SADABS-2016/2 - Bruker AXS area detector scaling and absorption correction
;
_exptl_crystal_colour colourless
_exptl_crystal_density_diffrn 1.152
_exptl_crystal_density_method 'not measured'
_exptl_crystal_description plate
_exptl_crystal_F_000 1136
_exptl_crystal_size_max 0.340
_exptl_crystal_size_mid 0.180
_exptl_crystal_size_min 0.050
_exptl_transmission_factor_max 0.7457
_exptl_transmission_factor_min 0.3566
_refine_diff_density_max 0.114
_refine_diff_density_min -0.155
_refine_diff_density_rms 0.031
_refine_ls_extinction_method none
_refine_ls_goodness_of_fit_ref 1.066
_refine_ls_hydrogen_treatment constr
_refine_ls_matrix_type full
_refine_ls_number_parameters 716
_refine_ls_number_reflns 5654
_refine_ls_number_restraints 701
_refine_ls_restrained_S_all 1.028
_refine_ls_R_factor_all 0.0469
_refine_ls_R_factor_gt 0.0410
_refine_ls_shift/su_max 0.014
_refine_ls_shift/su_mean 0.002
_refine_ls_structure_factor_coef Fsqd
_refine_ls_weighting_details 'w=1/[\s^2^(Fo^2^)+(0.0523P)^2^+0.5651P] where P=(Fo^2^+2Fc^2^)/3'
_refine_ls_weighting_scheme calc
_refine_ls_wR_factor_gt 0.1004
_refine_ls_wR_factor_ref 0.1058
_reflns_Friedel_coverage 0.928
_reflns_Friedel_fraction_full 0.998
_reflns_Friedel_fraction_max 0.998
_reflns_number_gt 5161
_reflns_number_total 5654
_reflns_threshold_expression 'I > 2\s(I)'
_cod_data_source_file d2cc03392e5.cif
_cod_data_source_block SND245ligand1
_cod_depositor_comments
;
The following automatic conversions were performed:

data item '_exptl_absorpt_correction_type' value 'Multi-Scan' was
changed to 'multi-scan' in accordance with the
/home/data/users/saulius/crontab/automatic-downloads/current/RSC/lib/dictionaries/cif_core.dic
dictionary named 'cif_core.dic' version 2.4.2 last updated on
2011-04-26.

Automatic conversion script
Id: cif_fix_values 7556 2019-12-06 15:28:31Z antanas 
;
_cod_original_sg_symbol_H-M 'P 21'
_cod_database_code 7130656
_shelx_shelxl_version_number 2019/1
_shelx_space_group_comment
;
The symmetry employed for this shelxl refinement is uniquely defined
by the following loop, which should always be used as a source of
symmetry information in preference to the above space-group names.
They are only intended as comments.
;

loop_
_space_group_symop_operation_xyz
'x, y, z'
'-x, y+1/2, -z'

loop_
_atom_site_label
_atom_site_type_symbol
_atom_site_fract_x
_atom_site_fract_y
_atom_site_fract_z
_atom_site_U_iso_or_equiv
_atom_site_adp_type
_atom_site_occupancy
_atom_site_site_symmetry_order
_atom_site_calc_flag
_atom_site_refinement_flags_posn
_atom_site_refinement_flags_adp
_atom_site_refinement_flags_occupancy
_atom_site_disorder_assembly
_atom_site_disorder_group
O10 O 0.536(3) 0.557(2) 0.215(2) 0.100(12) Uani 0.28(4) 1 d G U P A 1
H10A H 0.570655 0.536657 0.270181 0.150 Uiso 0.28(4) 1 d G U P A 1
H10B H 0.482936 0.530648 0.174554 0.150 Uiso 0.28(4) 1 d G U P A 1
O10A O 0.582(3) 0.5639(14) 0.2261(10) 0.097(6) Uani 0.52(4) 1 d G U P B 2
H10C H 0.553773 0.527919 0.199830 0.145 Uiso 0.52(4) 1 d G U P B 2
H10D H 0.639606 0.573842 0.201224 0.145 Uiso 0.52(4) 1 d G U P B 2
O10B O 0.529(4) 0.5809(18) 0.1482(14) 0.120(12) Uani 0.194(14) 1 d G U P C 3
H10E H 0.525658 0.621269 0.147825 0.180 Uiso 0.194(14) 1 d G U P C 3
H10F H 0.574703 0.571859 0.112816 0.180 Uiso 0.194(14) 1 d G U P C 3
C1 C 0.211258 0.435738 0.479591 0.057 Uani 0.12 1 d D U P D 1
C2 C 0.100889 0.432828 0.508620 0.053 Uani 0.12 1 d D U P D 1
C3 C 0.100374 0.464032 0.598543 0.057 Uani 0.12 1 d D U P D 1
C4 C 0.209694 0.497800 0.654960 0.056 Uani 0.12 1 d D U P D 1
H4 H 0.211202 0.518153 0.714052 0.068 Uiso 0.12 1 calc R U P D 1
C5 C 0.318854 0.502659 0.626673 0.063 Uani 0.12 1 d D U P D 1
C6 C 0.323072 0.474133 0.536364 0.072 Uani 0.12 1 d D U P D 1
H6 H 0.393428 0.479860 0.515235 0.086 Uiso 0.12 1 calc R U P D 1
C7 C -0.023328 0.460040 0.626216 0.079 Uani 0.12 1 d D U P D 1
H7A H -0.087927 0.434126 0.576939 0.119 Uiso 0.12 1 calc R U P D 1
H7B H -0.000979 0.441591 0.692830 0.119 Uiso 0.12 1 calc R U P D 1
H7C H -0.058016 0.501921 0.626090 0.119 Uiso 0.12 1 calc R U P D 1
C8 C 0.440677 0.541166 0.692391 0.107 Uani 0.12 1 d D U P D 1
H8A H 0.505873 0.539411 0.661802 0.160 Uiso 0.12 1 calc R U P D 1
H8B H 0.416037 0.584562 0.696303 0.160 Uiso 0.12 1 calc R U P D 1
H8C H 0.475694 0.523413 0.759836 0.160 Uiso 0.12 1 calc R U P D 1
C9 C 0.221577 0.399850 0.390414 0.068 Uani 0.12 1 d D U P D 1
H9A H 0.244484 0.355968 0.409766 0.082 Uiso 0.12 1 calc R U P D 1
H9B H 0.290343 0.418254 0.371144 0.082 Uiso 0.12 1 calc R U P D 1
O1 O -0.013800 0.399809 0.451474 0.069 Uani 0.12 1 d D U P D 1
H1 H -0.068048 0.424853 0.414995 0.103 Uiso 0.12 1 calc R U P D 1
C1A C 0.1907(5) 0.4303(11) 0.4823(3) 0.0656(18) Uani 0.88 1 d DG U P D 2
C2A C 0.0816(4) 0.4217(11) 0.5090(3) 0.071(2) Uani 0.88 1 d DG U P D 2
C3A C 0.0758(5) 0.4509(11) 0.5959(4) 0.085(2) Uani 0.88 1 d DG U P D 2
C4A C 0.1792(7) 0.4886(11) 0.6562(3) 0.106(3) Uani 0.88 1 d DG U P D 2
H4A H 0.175399 0.508067 0.714351 0.127 Uiso 0.88 1 calc R U P D 2
C5A C 0.2884(6) 0.4971(11) 0.6295(3) 0.099(3) Uani 0.88 1 d DG U P D 2
C6A C 0.2941(5) 0.4680(12) 0.5426(4) 0.086(2) Uani 0.88 1 d DG U P D 2
H6A H 0.367148 0.473702 0.524729 0.103 Uiso 0.88 1 calc R U P D 2
C7A C -0.0452(10) 0.4408(13) 0.6219(6) 0.133(4) Uani 0.88 1 d D U P D 2
H7A1 H -0.116144 0.465611 0.576670 0.200 Uiso 0.88 1 calc R U P D 2
H7A2 H -0.027420 0.453737 0.691097 0.200 Uiso 0.88 1 calc R U P D 2
H7A3 H -0.068750 0.396661 0.614371 0.200 Uiso 0.88 1 calc R U P D 2
C8A C 0.4026(13) 0.5385(12) 0.6972(8) 0.166(5) Uani 0.88 1 d D U P D 2
H8A1 H 0.469926 0.539717 0.668747 0.249 Uiso 0.88 1 calc R U P D 2
H8A2 H 0.371629 0.580811 0.700388 0.249 Uiso 0.88 1 calc R U P D 2
H8A3 H 0.437416 0.520823 0.764687 0.249 Uiso 0.88 1 calc R U P D 2
C9A C 0.2022(6) 0.3927(12) 0.3943(4) 0.0625(17) Uani 0.88 1 d D U P D 2
H9A1 H 0.281932 0.405057 0.384308 0.075 Uiso 0.88 1 calc R U P D 2
H9A2 H 0.209005 0.347882 0.411510 0.075 Uiso 0.88 1 calc R U P D 2
O1A O -0.0180(5) 0.3845(11) 0.4526(4) 0.0902(17) Uani 0.88 1 d D U P D 2
H1A H -0.014367 0.379454 0.395868 0.135 Uiso 0.88 1 calc R U P D 2
C10 C 0.0823(6) 0.4678(11) 0.2595(4) 0.0641(16) Uani 1 1 d . U . . .
H10 H 0.096125 0.496208 0.317692 0.077 Uiso 1 1 calc R U . . .
C11 C 0.1881(7) 0.4847(11) 0.2146(6) 0.089(2) Uani 1 1 d . U . . .
H11A H 0.273227 0.482911 0.267631 0.133 Uiso 1 1 calc R U . . .
H11B H 0.172525 0.526820 0.186462 0.133 Uiso 1 1 calc R U . . .
H11C H 0.183940 0.454942 0.161822 0.133 Uiso 1 1 calc R U . . .
C12 C -0.0520(7) 0.4833(11) 0.1809(5) 0.0756(18) Uani 1 1 d . U . . .
H12A H -0.057964 0.528704 0.168207 0.091 Uiso 1 1 calc R U . . .
H12B H -0.062344 0.462064 0.117279 0.091 Uiso 1 1 calc R U . . .
C13 C 0.0920(6) 0.3533(10) 0.2235(4) 0.0574(15) Uani 1 1 d . U . . .
H13A H 0.180827 0.348848 0.225242 0.069 Uiso 1 1 calc R U . . .
H13B H 0.037456 0.367232 0.155522 0.069 Uiso 1 1 calc R U . . .
C14 C 0.0445(5) 0.2902(10) 0.2440(4) 0.0492(13) Uani 1 1 d . U . . .
C15 C -0.0858(5) 0.2816(11) 0.2336(4) 0.0534(14) Uani 1 1 d . U . . .
C16 C -0.1336(6) 0.2223(11) 0.2428(4) 0.0604(16) Uani 1 1 d . U . . .
C17 C -0.0490(6) 0.1714(11) 0.2662(4) 0.0618(15) Uani 1 1 d . U . . .
H17 H -0.081077 0.131455 0.273266 0.074 Uiso 1 1 calc R U . . .
C18 C 0.0815(6) 0.1774(10) 0.2797(4) 0.0559(15) Uani 1 1 d . U . . .
C19 C 0.1259(6) 0.2375(11) 0.2687(4) 0.0563(15) Uani 1 1 d . U . . .
H19 H 0.213861 0.242726 0.278133 0.068 Uiso 1 1 calc R U . . .
C20 C -0.2757(6) 0.2146(11) 0.2307(6) 0.099(2) Uani 1 1 d . U . . .
H20A H -0.292579 0.238898 0.282398 0.148 Uiso 1 1 calc R U . . .
H20B H -0.293810 0.170630 0.237569 0.148 Uiso 1 1 calc R U . . .
H20C H -0.330932 0.229579 0.164495 0.148 Uiso 1 1 calc R U . . .
C21 C 0.1727(7) 0.1207(11) 0.3069(5) 0.085(2) Uani 1 1 d . U . . .
H21A H 0.231479 0.124139 0.376664 0.127 Uiso 1 1 calc R U . . .
H21B H 0.222209 0.119486 0.263012 0.127 Uiso 1 1 calc R U . . .
H21C H 0.122242 0.082367 0.298412 0.127 Uiso 1 1 calc R U . . .
C22 C 0.4230(5) 0.3335(10) 0.1768(4) 0.0464(13) Uani 1 1 d . U . . .
C23 C 0.4843(5) 0.3863(11) 0.2346(4) 0.0547(14) Uani 1 1 d . U . . .
C24 C 0.5459(6) 0.3839(11) 0.3388(5) 0.0678(17) Uani 1 1 d . U . . .
C25 C 0.5477(6) 0.3262(11) 0.3857(5) 0.0704(17) Uani 1 1 d . U . . .
H25 H 0.588469 0.323978 0.456284 0.085 Uiso 1 1 calc R U . . .
C26 C 0.4920(6) 0.2714(11) 0.3333(5) 0.0640(16) Uani 1 1 d . U . . .
C27 C 0.4304(5) 0.2767(11) 0.2283(4) 0.0529(14) Uani 1 1 d . U . . .
H27 H 0.392447 0.240625 0.190928 0.064 Uiso 1 1 calc R U . . .
C28 C 0.6098(9) 0.4430(11) 0.3980(5) 0.113(3) Uani 1 1 d . U . . .
H28A H 0.689061 0.452002 0.386338 0.169 Uiso 1 1 calc R U . . .
H28B H 0.629837 0.436096 0.469534 0.169 Uiso 1 1 calc R U . . .
H28C H 0.550814 0.478333 0.375415 0.169 Uiso 1 1 calc R U . . .
C29 C 0.5000(7) 0.2100(11) 0.3871(5) 0.092(2) Uani 1 1 d . U . . .
H29A H 0.589508 0.201581 0.429316 0.138 Uiso 1 1 calc R U . . .
H29B H 0.467978 0.176540 0.337867 0.138 Uiso 1 1 calc R U . . .
H29C H 0.447735 0.212172 0.428855 0.138 Uiso 1 1 calc R U . . .
C30 C 0.3477(5) 0.3392(10) 0.0648(4) 0.0514(14) Uani 1 1 d . U . . .
H30A H 0.333417 0.297152 0.034666 0.062 Uiso 1 1 calc R U . . .
H30B H 0.262601 0.357688 0.054167 0.062 Uiso 1 1 calc R U . . .
C31 C 0.5361(5) 0.3475(11) 0.0103(4) 0.0567(15) Uani 1 1 d . U . . .
H31 H 0.586497 0.334305 0.080542 0.068 Uiso 1 1 calc R U . . .
C32 C 0.5146(7) 0.2887(11) -0.0551(5) 0.085(2) Uani 1 1 d . U . . .
H32A H 0.461270 0.259136 -0.035546 0.128 Uiso 1 1 calc R U . . .
H32B H 0.597615 0.269450 -0.045727 0.128 Uiso 1 1 calc R U . . .
H32C H 0.471328 0.300031 -0.125527 0.128 Uiso 1 1 calc R U . . .
C33 C 0.6213(6) 0.3945(11) -0.0196(5) 0.0668(16) Uani 1 1 d . U . . .
H33A H 0.708710 0.376908 -0.000591 0.080 Uiso 1 1 calc R U . . .
H33B H 0.586128 0.399436 -0.093192 0.080 Uiso 1 1 calc R U . . .
C34 C 0.3251(5) 0.4005(11) -0.0877(4) 0.0560(14) Uani 1 1 d . U . . .
H34A H 0.273178 0.364761 -0.124227 0.067 Uiso 1 1 calc R U . . .
H34B H 0.374825 0.416456 -0.127238 0.067 Uiso 1 1 calc R U . . .
C35 C 0.2348(5) 0.4522(11) -0.0771(4) 0.0524(14) Uani 1 1 d . U . . .
C36 C 0.2805(6) 0.5120(11) -0.0433(4) 0.0610(15) Uani 1 1 d . U . . .
C37 C 0.1966(7) 0.5595(11) -0.0322(5) 0.0718(18) Uani 1 1 d . U . . .
C38 C 0.0660(7) 0.5438(11) -0.0576(5) 0.0733(18) Uani 1 1 d . U . . .
H38 H 0.009340 0.574878 -0.051068 0.088 Uiso 1 1 calc R U . . .
C39 C 0.0158(6) 0.4854(11) -0.0916(4) 0.0609(15) Uani 1 1 d . U . . .
C40 C 0.1025(6) 0.4396(11) -0.1002(4) 0.0558(14) Uani 1 1 d . U . . .
H40 H 0.070947 0.399098 -0.122135 0.067 Uiso 1 1 calc R U . . .
C41 C 0.2509(8) 0.6239(11) 0.0062(7) 0.109(3) Uani 1 1 d . U . . .
H41A H 0.181921 0.650624 0.010234 0.163 Uiso 1 1 calc R U . . .
H41B H 0.287475 0.642467 -0.039795 0.163 Uiso 1 1 calc R U . . .
H41C H 0.317900 0.619886 0.072722 0.163 Uiso 1 1 calc R U . . .
C42 C -0.1282(6) 0.4704(11) -0.1206(5) 0.0822(19) Uani 1 1 d . U . . .
H42A H -0.165138 0.497901 -0.083734 0.123 Uiso 1 1 calc R U . . .
H42B H -0.138090 0.426978 -0.103728 0.123 Uiso 1 1 calc R U . . .
H42C H -0.172621 0.476738 -0.192565 0.123 Uiso 1 1 calc R U . . .
C43 C 0.8816(6) 0.7346(10) 0.1971(4) 0.0533(14) Uani 1 1 d . U . . .
C44 C 0.7965(6) 0.6890(11) 0.1347(4) 0.0553(14) Uani 1 1 d . U . . .
C45 C 0.8002(6) 0.6727(10) 0.0397(4) 0.0611(15) Uani 1 1 d . U . . .
C46 C 0.8956(7) 0.7019(11) 0.0107(4) 0.0633(15) Uani 1 1 d . U . . .
H46 H 0.900298 0.691318 -0.052011 0.076 Uiso 1 1 calc R U . . .
C47 C 0.9833(6) 0.7461(10) 0.0712(4) 0.0596(16) Uani 1 1 d . U . . .
C48 C 0.9750(6) 0.7611(10) 0.1644(4) 0.0571(15) Uani 1 1 d . U . . .
H48 H 1.034384 0.789957 0.206683 0.069 Uiso 1 1 calc R U . . .
C49 C 0.7064(7) 0.6247(11) -0.0256(5) 0.086(2) Uani 1 1 d . U . . .
H49A H 0.717089 0.621638 -0.090172 0.130 Uiso 1 1 calc R U . . .
H49B H 0.618362 0.637503 -0.036232 0.130 Uiso 1 1 calc R U . . .
H49C H 0.723607 0.584100 0.007805 0.130 Uiso 1 1 calc R U . . .
C50 C 1.0855(6) 0.7774(11) 0.0383(5) 0.082(2) Uani 1 1 d . U . . .
H50A H 1.073770 0.822634 0.036545 0.124 Uiso 1 1 calc R U . . .
H50B H 1.076357 0.762546 -0.028503 0.124 Uiso 1 1 calc R U . . .
H50C H 1.171289 0.766944 0.085832 0.124 Uiso 1 1 calc R U . . .
C51 C 0.8662(6) 0.7547(10) 0.2941(4) 0.0594(15) Uani 1 1 d . U . . .
H51A H 0.940447 0.780833 0.333177 0.071 Uiso 1 1 calc R U . . .
H51B H 0.787767 0.780488 0.277673 0.071 Uiso 1 1 calc R U . . .
C52 C 0.9789(6) 0.6628(11) 0.3959(4) 0.0722(17) Uani 1 1 d . U . . .
H52 H 1.005334 0.655775 0.337307 0.087 Uiso 1 1 calc R U . . .
C53 C 1.0949(7) 0.6958(11) 0.4772(5) 0.106(2) Uani 1 1 d . U . . .
H53A H 1.119802 0.732478 0.447903 0.160 Uiso 1 1 calc R U . . .
H53B H 1.167492 0.666966 0.501555 0.160 Uiso 1 1 calc R U . . .
H53C H 1.070013 0.708773 0.533025 0.160 Uiso 1 1 calc R U . . .
C54 C 0.9581(8) 0.5979(11) 0.4322(6) 0.094(2) Uani 1 1 d . U . . .
H54A H 1.040257 0.574799 0.453847 0.113 Uiso 1 1 calc R U . . .
H54B H 0.932915 0.602607 0.491209 0.113 Uiso 1 1 calc R U . . .
C55 C 0.8089(6) 0.7229(11) 0.4381(4) 0.0620(16) Uani 1 1 d . U . . .
H55A H 0.852494 0.762374 0.466724 0.074 Uiso 1 1 calc R U . . .
H55B H 0.830969 0.691716 0.492519 0.074 Uiso 1 1 calc R U . . .
C56 C 0.6639(6) 0.7332(11) 0.3962(4) 0.0533(14) Uani 1 1 d . U . . .
C57 C 0.5789(7) 0.6817(11) 0.3764(4) 0.0659(16) Uani 1 1 d . U . . .
C58 C 0.4448(7) 0.6896(11) 0.3400(5) 0.084(2) Uani 1 1 d . U . . .
C59 C 0.3946(7) 0.7506(11) 0.3213(5) 0.088(2) Uani 1 1 d . U . . .
H59 H 0.304229 0.756372 0.295794 0.106 Uiso 1 1 calc R U . . .
C60 C 0.4764(7) 0.8037(11) 0.3398(5) 0.0753(18) Uani 1 1 d . U . . .
C61 C 0.6099(6) 0.7934(11) 0.3777(4) 0.0629(15) Uani 1 1 d . U . . .
H61 H 0.665715 0.828303 0.391280 0.075 Uiso 1 1 calc R U . . .
C62 C 0.3537(8) 0.6335(11) 0.3245(8) 0.141(4) Uani 1 1 d . U . . .
H62A H 0.380228 0.600409 0.289148 0.211 Uiso 1 1 calc R U . . .
H62B H 0.265802 0.646345 0.284900 0.211 Uiso 1 1 calc R U . . .
H62C H 0.357359 0.617961 0.389668 0.211 Uiso 1 1 calc R U . . .
C63 C 0.4173(8) 0.8690(11) 0.3187(6) 0.109(3) Uani 1 1 d . U . . .
H63A H 0.334974 0.867118 0.262488 0.163 Uiso 1 1 calc R U . . .
H63B H 0.475646 0.897008 0.302031 0.163 Uiso 1 1 calc R U . . .
H63C H 0.403654 0.884521 0.378220 0.163 Uiso 1 1 calc R U . . .
N1 N 0.0898(4) 0.4024(10) 0.2984(3) 0.0519(11) Uani 1 1 d D U . . .
N2 N 0.4158(4) 0.3790(10) 0.0123(3) 0.0473(11) Uani 1 1 d . U . . .
N3 N 0.8568(4) 0.7004(10) 0.3572(3) 0.0544(12) Uani 1 1 d . U . . .
O2 O -0.1554(4) 0.4644(10) 0.2133(4) 0.0831(13) Uani 1 1 d . U . . .
H2 H -0.150916 0.484612 0.264266 0.125 Uiso 1 1 calc R U . . .
O3 O -0.1743(4) 0.3311(10) 0.2073(3) 0.0754(12) Uani 1 1 d . U . . .
H3 H -0.135768 0.364581 0.228368 0.113 Uiso 1 1 calc R U . . .
O4 O 0.4834(4) 0.4430(10) 0.1860(3) 0.0741(12) Uani 1 1 d . U . . .
H4O H 0.458000 0.437078 0.124238 0.111 Uiso 1 1 calc R U . . .
O5 O 0.4102(4) 0.5280(10) -0.0206(4) 0.0801(13) Uani 1 1 d . U . . .
H5 H 0.433208 0.553446 0.026884 0.120 Uiso 1 1 calc R U . . .
O6 O 0.6305(4) 0.4552(10) 0.0257(3) 0.0763(12) Uani 1 1 d . U . . .
H6O H 0.682570 0.453739 0.084848 0.114 Uiso 1 1 calc R U . . .
O7 O 0.7050(4) 0.6605(10) 0.1652(3) 0.0757(12) Uani 1 1 d . U . . .
H7 H 0.726801 0.663949 0.227297 0.113 Uiso 1 1 calc R U . . .
O8 O 0.8614(6) 0.5620(10) 0.3572(6) 0.124(2) Uani 1 1 d D U . . .
H8 H 0.798039 0.584711 0.327587 0.186 Uiso 1 1 calc DR U . . .
O9 O 0.6322(5) 0.6218(10) 0.3985(4) 0.0928(14) Uani 1 1 d . U . . .
H9 H 0.596243 0.598133 0.350074 0.139 Uiso 1 1 calc R U . . .

loop_
_atom_site_aniso_label
_atom_site_aniso_U_11
_atom_site_aniso_U_22
_atom_site_aniso_U_33
_atom_site_aniso_U_23
_atom_site_aniso_U_13
_atom_site_aniso_U_12
O10 0.136(18) 0.082(18) 0.10(2) -0.032(16) 0.060(15) -0.075(14)
O10A 0.141(11) 0.071(10) 0.087(9) -0.026(7) 0.052(8) -0.061(10)
O10B 0.14(2) 0.11(2) 0.11(2) 0.015(19) 0.04(2) -0.066(18)
C1 0.057 0.057 0.057 0.000 0.021 0.000
C2 0.053 0.053 0.053 0.000 0.019 0.000
C3 0.057 0.057 0.057 0.000 0.021 0.000
C4 0.056 0.056 0.056 0.000 0.021 0.000
C5 0.063 0.063 0.063 0.000 0.023 0.000
C6 0.072 0.072 0.072 0.000 0.026 0.000
C7 0.079 0.079 0.079 0.000 0.029 0.000
C8 0.107 0.107 0.107 0.000 0.039 0.000
C9 0.068 0.068 0.068 0.000 0.025 0.000
O1 0.069 0.069 0.069 0.000 0.025 0.000
C1A 0.085(5) 0.057(4) 0.042(4) 0.002(3) 0.008(4) 0.006(4)
C2A 0.090(5) 0.076(5) 0.039(4) 0.006(3) 0.015(4) 0.019(4)
C3A 0.116(6) 0.087(6) 0.045(4) 0.013(4) 0.021(4) 0.040(5)
C4A 0.174(8) 0.071(6) 0.057(5) 0.005(4) 0.024(5) 0.033(6)
C5A 0.149(7) 0.060(5) 0.058(5) -0.005(4) 0.002(5) -0.002(5)
C6A 0.111(6) 0.067(5) 0.060(5) 0.000(4) 0.008(4) -0.005(5)
C7A 0.158(8) 0.186(11) 0.067(5) 0.006(6) 0.054(6) 0.065(8)
C8A 0.239(13) 0.106(8) 0.106(8) -0.036(6) 0.005(9) -0.055(9)
C9A 0.057(4) 0.075(5) 0.047(4) 0.001(3) 0.008(3) -0.002(4)
O1A 0.092(4) 0.118(5) 0.061(3) -0.006(3) 0.027(3) 0.003(3)
C10 0.068(4) 0.064(4) 0.053(3) -0.002(3) 0.014(3) -0.004(3)
C11 0.087(5) 0.087(5) 0.095(5) 0.011(4) 0.037(4) -0.022(4)
C12 0.080(5) 0.074(4) 0.063(4) 0.011(3) 0.015(4) 0.005(4)
C13 0.056(4) 0.068(4) 0.050(3) -0.008(3) 0.021(3) -0.006(3)
C14 0.047(3) 0.063(4) 0.042(3) -0.006(3) 0.021(3) -0.002(3)
C15 0.046(4) 0.060(4) 0.054(3) -0.002(3) 0.019(3) 0.004(3)
C16 0.047(4) 0.075(5) 0.058(4) 0.002(3) 0.017(3) -0.001(3)
C17 0.061(4) 0.062(4) 0.066(4) -0.003(3) 0.027(3) -0.010(3)
C18 0.058(4) 0.059(4) 0.053(3) -0.004(3) 0.023(3) 0.004(3)
C19 0.043(3) 0.077(4) 0.051(3) -0.008(3) 0.020(3) 0.000(3)
C20 0.056(4) 0.109(6) 0.140(7) 0.011(5) 0.047(4) -0.017(4)
C21 0.087(5) 0.076(5) 0.094(5) -0.005(4) 0.037(4) 0.010(4)
C22 0.039(3) 0.055(4) 0.050(3) 0.000(3) 0.022(3) 0.000(3)
C23 0.054(3) 0.068(4) 0.048(3) 0.002(3) 0.025(3) 0.001(3)
C24 0.067(4) 0.088(5) 0.052(4) -0.006(4) 0.026(3) -0.017(4)
C25 0.060(4) 0.110(5) 0.043(3) 0.011(4) 0.021(3) 0.001(4)
C26 0.047(4) 0.086(5) 0.068(4) 0.024(4) 0.031(3) 0.013(3)
C27 0.039(3) 0.065(4) 0.060(4) 0.004(3) 0.026(3) 0.004(3)
C28 0.132(7) 0.132(7) 0.058(4) -0.012(4) 0.015(4) -0.047(6)
C29 0.081(5) 0.105(5) 0.097(5) 0.041(4) 0.039(4) 0.016(4)
C30 0.043(3) 0.060(3) 0.052(3) 0.003(3) 0.019(3) -0.001(3)
C31 0.042(3) 0.077(4) 0.052(3) 0.000(3) 0.018(3) 0.001(3)
C32 0.074(5) 0.090(5) 0.093(5) -0.019(4) 0.032(4) 0.010(4)
C33 0.053(4) 0.091(5) 0.063(4) 0.004(4) 0.030(3) -0.003(4)
C34 0.053(3) 0.068(4) 0.046(3) 0.000(3) 0.016(3) -0.005(3)
C35 0.054(4) 0.058(4) 0.039(3) 0.005(3) 0.009(3) -0.002(3)
C36 0.066(4) 0.059(4) 0.051(4) 0.008(3) 0.012(3) -0.004(3)
C37 0.084(5) 0.050(4) 0.067(4) 0.007(3) 0.011(4) 0.008(3)
C38 0.070(4) 0.070(5) 0.072(4) 0.011(4) 0.018(4) 0.020(4)
C39 0.064(4) 0.064(4) 0.049(4) 0.009(3) 0.015(3) 0.007(3)
C40 0.058(4) 0.053(4) 0.050(3) 0.004(3) 0.012(3) -0.003(3)
C41 0.119(6) 0.054(4) 0.134(7) -0.002(5) 0.022(5) 0.008(4)
C42 0.065(4) 0.095(5) 0.089(5) 0.014(4) 0.030(4) 0.013(4)
C43 0.063(4) 0.050(3) 0.046(3) 0.008(3) 0.020(3) 0.010(3)
C44 0.066(4) 0.053(4) 0.050(3) 0.007(3) 0.026(3) 0.007(3)
C45 0.076(4) 0.054(4) 0.050(4) 0.004(3) 0.019(3) 0.011(3)
C46 0.080(4) 0.064(4) 0.054(4) 0.004(3) 0.034(3) 0.022(3)
C47 0.069(4) 0.059(4) 0.056(4) 0.016(3) 0.029(3) 0.021(3)
C48 0.059(4) 0.061(4) 0.055(3) 0.011(3) 0.024(3) 0.005(3)
C49 0.118(6) 0.074(5) 0.063(4) -0.010(4) 0.028(4) -0.003(4)
C50 0.088(5) 0.096(5) 0.083(4) 0.025(4) 0.055(4) 0.011(4)
C51 0.075(4) 0.057(4) 0.053(3) -0.003(3) 0.031(3) -0.002(3)
C52 0.078(4) 0.091(5) 0.051(4) 0.008(3) 0.028(3) 0.020(4)
C53 0.077(5) 0.151(7) 0.075(5) -0.009(5) 0.009(4) 0.002(5)
C54 0.104(6) 0.096(5) 0.086(5) 0.020(4) 0.039(4) 0.030(4)
C55 0.072(4) 0.069(4) 0.048(3) -0.006(3) 0.025(3) -0.005(3)
C56 0.061(4) 0.061(4) 0.040(3) -0.011(3) 0.021(3) -0.006(3)
C57 0.076(4) 0.067(4) 0.059(4) -0.017(3) 0.028(3) -0.009(4)
C58 0.072(5) 0.106(6) 0.078(5) -0.031(4) 0.032(4) -0.021(4)
C59 0.057(4) 0.135(6) 0.069(4) -0.022(5) 0.018(3) -0.006(4)
C60 0.079(5) 0.094(5) 0.052(4) -0.009(4) 0.022(4) 0.011(4)
C61 0.070(4) 0.069(4) 0.054(4) -0.014(3) 0.028(3) -0.010(3)
C62 0.111(6) 0.153(8) 0.171(9) -0.070(7) 0.067(6) -0.073(6)
C63 0.115(6) 0.119(6) 0.089(5) 0.012(5) 0.034(5) 0.040(5)
N1 0.051(3) 0.059(3) 0.044(3) -0.001(2) 0.016(2) -0.001(2)
N2 0.041(3) 0.061(3) 0.041(2) 0.002(2) 0.016(2) -0.002(2)
N3 0.065(3) 0.061(3) 0.044(3) 0.003(2) 0.028(2) 0.006(2)
O2 0.066(3) 0.084(3) 0.092(3) 0.007(3) 0.022(2) 0.011(2)
O3 0.055(3) 0.074(3) 0.093(3) 0.005(3) 0.021(2) 0.006(2)
O4 0.094(3) 0.071(3) 0.056(2) -0.006(2) 0.027(2) -0.024(2)
O5 0.073(3) 0.070(3) 0.090(4) -0.001(2) 0.021(3) -0.021(2)
O6 0.055(3) 0.085(3) 0.086(3) 0.007(3) 0.022(2) -0.016(2)
O7 0.089(3) 0.080(3) 0.067(3) -0.004(2) 0.039(2) -0.023(2)
O8 0.115(5) 0.077(3) 0.159(6) 0.012(4) 0.025(4) 0.018(3)
O9 0.108(4) 0.072(3) 0.102(4) -0.014(3) 0.042(3) -0.016(3)

loop_
_atom_type_symbol
_atom_type_description
_atom_type_scat_dispersion_real
_atom_type_scat_dispersion_imag
_atom_type_scat_source
C C 0.0033 0.0016 'International Tables Vol C Tables 4.2.6.8 and 6.1.1.4'
H H 0.0000 0.0000 'International Tables Vol C Tables 4.2.6.8 and 6.1.1.4'
N N 0.0061 0.0033 'International Tables Vol C Tables 4.2.6.8 and 6.1.1.4'
O O 0.0106 0.0060 'International Tables Vol C Tables 4.2.6.8 and 6.1.1.4'

loop_
_geom_angle_atom_site_label_1
_geom_angle_atom_site_label_2
_geom_angle_atom_site_label_3
_geom_angle
_geom_angle_site_symmetry_1
_geom_angle_site_symmetry_3
_geom_angle_publ_flag
H10A O10 H10B 104.5 . . ?
H10C O10A H10D 104.5 . . ?
H10E O10B H10F 104.5 . . ?
C2 C1 C6 120.6 . . ?
C2 C1 C9 123.5 . . ?
C6 C1 C9 115.9 . . ?
O1 C2 C1 122.6 . . ?
O1 C2 C3 116.3 . . ?
C1 C2 C3 121.1 . . ?
C4 C3 C2 117.8 . . ?
C4 C3 C7 123.0 . . ?
C2 C3 C7 119.1 . . ?
C3 C4 C5 122.2 . . ?
C3 C4 H4 118.9 . . ?
C5 C4 H4 118.9 . . ?
C4 C5 C6 122.3 . . ?
C4 C5 C8 120.7 . . ?
C6 C5 C8 116.9 . . ?
C5 C6 C1 115.7 . . ?
C5 C6 H6 122.1 . . ?
C1 C6 H6 122.1 . . ?
C3 C7 H7A 109.5 . . ?
C3 C7 H7B 109.5 . . ?
H7A C7 H7B 109.5 . . ?
C3 C7 H7C 109.5 . . ?
H7A C7 H7C 109.5 . . ?
H7B C7 H7C 109.5 . . ?
C5 C8 H8A 109.5 . . ?
C5 C8 H8B 109.5 . . ?
H8A C8 H8B 109.5 . . ?
C5 C8 H8C 109.5 . . ?
H8A C8 H8C 109.5 . . ?
H8B C8 H8C 109.5 . . ?
C1 C9 N1 110.4(5) . . ?
C1 C9 H9A 109.6 . . ?
N1 C9 H9A 109.6 . . ?
C1 C9 H9B 109.6 . . ?
N1 C9 H9B 109.6 . . ?
H9A C9 H9B 108.1 . . ?
C2 O1 H1 109.5 . . ?
C2A C1A C6A 120.0 . . ?
C2A C1A C9A 119.3(4) . . ?
C6A C1A C9A 120.3(4) . . ?
O1A C2A C1A 120.7(4) . . ?
O1A C2A C3A 119.3(4) . . ?
C1A C2A C3A 120.0 . . ?
C4A C3A C2A 120.0 . . ?
C4A C3A C7A 121.6(5) . . ?
C2A C3A C7A 118.4(5) . . ?
C5A C4A C3A 120.0 . . ?
C5A C4A H4A 120.0 . . ?
C3A C4A H4A 120.0 . . ?
C4A C5A C6A 120.0 . . ?
C4A C5A C8A 119.5(7) . . ?
C6A C5A C8A 120.5(7) . . ?
C5A C6A C1A 120.0 . . ?
C5A C6A H6A 120.0 . . ?
C1A C6A H6A 120.0 . . ?
C3A C7A H7A1 109.5 . . ?
C3A C7A H7A2 109.5 . . ?
H7A1 C7A H7A2 109.5 . . ?
C3A C7A H7A3 109.5 . . ?
H7A1 C7A H7A3 109.5 . . ?
H7A2 C7A H7A3 109.5 . . ?
C5A C8A H8A1 109.5 . . ?
C5A C8A H8A2 109.5 . . ?
H8A1 C8A H8A2 109.5 . . ?
C5A C8A H8A3 109.5 . . ?
H8A1 C8A H8A3 109.5 . . ?
H8A2 C8A H8A3 109.5 . . ?
N1 C9A C1A 112.7(5) . . ?
N1 C9A H9A1 109.1 . . ?
C1A C9A H9A1 109.1 . . ?
N1 C9A H9A2 109.1 . . ?
C1A C9A H9A2 109.1 . . ?
H9A1 C9A H9A2 107.8 . . ?
C2A O1A H1A 109.5 . . ?
N1 C10 C12 112.3(5) . . ?
N1 C10 C11 114.7(5) . . ?
C12 C10 C11 108.9(5) . . ?
N1 C10 H10 106.8 . . ?
C12 C10 H10 106.8 . . ?
C11 C10 H10 106.8 . . ?
C10 C11 H11A 109.5 . . ?
C10 C11 H11B 109.5 . . ?
H11A C11 H11B 109.5 . . ?
C10 C11 H11C 109.5 . . ?
H11A C11 H11C 109.5 . . ?
H11B C11 H11C 109.5 . . ?
O2 C12 C10 112.3(5) . . ?
O2 C12 H12A 109.1 . . ?
C10 C12 H12A 109.1 . . ?
O2 C12 H12B 109.1 . . ?
C10 C12 H12B 109.1 . . ?
H12A C12 H12B 107.9 . . ?
N1 C13 C14 112.7(4) . . ?
N1 C13 H13A 109.0 . . ?
C14 C13 H13A 109.0 . . ?
N1 C13 H13B 109.0 . . ?
C14 C13 H13B 109.0 . . ?
H13A C13 H13B 107.8 . . ?
C19 C14 C15 117.6(5) . . ?
C19 C14 C13 121.5(5) . . ?
C15 C14 C13 120.8(5) . . ?
C16 C15 O3 117.1(5) . . ?
C16 C15 C14 121.2(5) . . ?
O3 C15 C14 121.5(5) . . ?
C17 C16 C15 118.8(5) . . ?
C17 C16 C20 121.4(6) . . ?
C15 C16 C20 119.8(6) . . ?
C16 C17 C18 122.4(6) . . ?
C16 C17 H17 118.8 . . ?
C18 C17 H17 118.8 . . ?
C17 C18 C19 117.3(5) . . ?
C17 C18 C21 121.3(6) . . ?
C19 C18 C21 121.5(5) . . ?
C18 C19 C14 122.6(5) . . ?
C18 C19 H19 118.7 . . ?
C14 C19 H19 118.7 . . ?
C16 C20 H20A 109.5 . . ?
C16 C20 H20B 109.5 . . ?
H20A C20 H20B 109.5 . . ?
C16 C20 H20C 109.5 . . ?
H20A C20 H20C 109.5 . . ?
H20B C20 H20C 109.5 . . ?
C18 C21 H21A 109.5 . . ?
C18 C21 H21B 109.5 . . ?
H21A C21 H21B 109.5 . . ?
C18 C21 H21C 109.5 . . ?
H21A C21 H21C 109.5 . . ?
H21B C21 H21C 109.5 . . ?
C27 C22 C23 117.3(5) . . ?
C27 C22 C30 121.7(5) . . ?
C23 C22 C30 120.9(5) . . ?
O4 C23 C24 118.4(6) . . ?
O4 C23 C22 119.2(5) . . ?
C24 C23 C22 122.4(6) . . ?
C23 C24 C25 117.3(6) . . ?
C23 C24 C28 120.2(6) . . ?
C25 C24 C28 122.5(6) . . ?
C24 C25 C26 123.6(5) . . ?
C24 C25 H25 118.2 . . ?
C26 C25 H25 118.2 . . ?
C25 C26 C27 116.7(6) . . ?
C25 C26 C29 121.5(6) . . ?
C27 C26 C29 121.9(7) . . ?
C22 C27 C26 122.6(6) . . ?
C22 C27 H27 118.7 . . ?
C26 C27 H27 118.7 . . ?
C24 C28 H28A 109.5 . . ?
C24 C28 H28B 109.5 . . ?
H28A C28 H28B 109.5 . . ?
C24 C28 H28C 109.5 . . ?
H28A C28 H28C 109.5 . . ?
H28B C28 H28C 109.5 . . ?
C26 C29 H29A 109.5 . . ?
C26 C29 H29B 109.5 . . ?
H29A C29 H29B 109.5 . . ?
C26 C29 H29C 109.5 . . ?
H29A C29 H29C 109.5 . . ?
H29B C29 H29C 109.5 . . ?
N2 C30 C22 112.7(4) . . ?
N2 C30 H30A 109.1 . . ?
C22 C30 H30A 109.1 . . ?
N2 C30 H30B 109.1 . . ?
C22 C30 H30B 109.1 . . ?
H30A C30 H30B 107.8 . . ?
N2 C31 C32 115.8(5) . . ?
N2 C31 C33 110.7(5) . . ?
C32 C31 C33 109.9(5) . . ?
N2 C31 H31 106.6 . . ?
C32 C31 H31 106.6 . . ?
C33 C31 H31 106.6 . . ?
C31 C32 H32A 109.5 . . ?
C31 C32 H32B 109.5 . . ?
H32A C32 H32B 109.5 . . ?
C31 C32 H32C 109.5 . . ?
H32A C32 H32C 109.5 . . ?
H32B C32 H32C 109.5 . . ?
O6 C33 C31 114.4(5) . . ?
O6 C33 H33A 108.7 . . ?
C31 C33 H33A 108.7 . . ?
O6 C33 H33B 108.7 . . ?
C31 C33 H33B 108.7 . . ?
H33A C33 H33B 107.6 . . ?
N2 C34 C35 111.5(4) . . ?
N2 C34 H34A 109.3 . . ?
C35 C34 H34A 109.3 . . ?
N2 C34 H34B 109.3 . . ?
C35 C34 H34B 109.3 . . ?
H34A C34 H34B 108.0 . . ?
C36 C35 C40 118.2(5) . . ?
C36 C35 C34 121.6(5) . . ?
C40 C35 C34 120.2(5) . . ?
C35 C36 O5 121.2(6) . . ?
C35 C36 C37 121.4(6) . . ?
O5 C36 C37 117.4(6) . . ?
C38 C37 C36 117.3(6) . . ?
C38 C37 C41 123.1(7) . . ?
C36 C37 C41 119.6(7) . . ?
C39 C38 C37 123.7(6) . . ?
C39 C38 H38 118.1 . . ?
C37 C38 H38 118.1 . . ?
C38 C39 C40 117.1(6) . . ?
C38 C39 C42 122.1(6) . . ?
C40 C39 C42 120.8(6) . . ?
C39 C40 C35 122.4(6) . . ?
C39 C40 H40 118.8 . . ?
C35 C40 H40 118.8 . . ?
C37 C41 H41A 109.5 . . ?
C37 C41 H41B 109.5 . . ?
H41A C41 H41B 109.5 . . ?
C37 C41 H41C 109.5 . . ?
H41A C41 H41C 109.5 . . ?
H41B C41 H41C 109.5 . . ?
C39 C42 H42A 109.5 . . ?
C39 C42 H42B 109.5 . . ?
H42A C42 H42B 109.5 . . ?
C39 C42 H42C 109.5 . . ?
H42A C42 H42C 109.5 . . ?
H42B C42 H42C 109.5 . . ?
C48 C43 C44 118.2(5) . . ?
C48 C43 C51 122.2(5) . . ?
C44 C43 C51 119.6(5) . . ?
O7 C44 C45 118.3(5) . . ?
O7 C44 C43 120.1(5) . . ?
C45 C44 C43 121.6(5) . . ?
C46 C45 C44 117.2(5) . . ?
C46 C45 C49 122.6(6) . . ?
C44 C45 C49 120.1(6) . . ?
C47 C46 C45 122.9(5) . . ?
C47 C46 H46 118.6 . . ?
C45 C46 H46 118.6 . . ?
C48 C47 C46 117.7(5) . . ?
C48 C47 C50 120.3(6) . . ?
C46 C47 C50 122.1(6) . . ?
C43 C48 C47 122.4(6) . . ?
C43 C48 H48 118.8 . . ?
C47 C48 H48 118.8 . . ?
C45 C49 H49A 109.5 . . ?
C45 C49 H49B 109.5 . . ?
H49A C49 H49B 109.5 . . ?
C45 C49 H49C 109.5 . . ?
H49A C49 H49C 109.5 . . ?
H49B C49 H49C 109.5 . . ?
C47 C50 H50A 109.5 . . ?
C47 C50 H50B 109.5 . . ?
H50A C50 H50B 109.5 . . ?
C47 C50 H50C 109.5 . . ?
H50A C50 H50C 109.5 . . ?
H50B C50 H50C 109.5 . . ?
N3 C51 C43 112.7(4) . . ?
N3 C51 H51A 109.1 . . ?
C43 C51 H51A 109.1 . . ?
N3 C51 H51B 109.1 . . ?
C43 C51 H51B 109.1 . . ?
H51A C51 H51B 107.8 . . ?
N3 C52 C54 112.5(6) . . ?
N3 C52 C53 115.2(6) . . ?
C54 C52 C53 110.3(6) . . ?
N3 C52 H52 106.1 . . ?
C54 C52 H52 106.1 . . ?
C53 C52 H52 106.1 . . ?
C52 C53 H53A 109.5 . . ?
C52 C53 H53B 109.5 . . ?
H53A C53 H53B 109.5 . . ?
C52 C53 H53C 109.5 . . ?
H53A C53 H53C 109.5 . . ?
H53B C53 H53C 109.5 . . ?
O8 C54 C52 113.4(6) . . ?
O8 C54 H54A 108.9 . . ?
C52 C54 H54A 108.9 . . ?
O8 C54 H54B 108.9 . . ?
C52 C54 H54B 108.9 . . ?
H54A C54 H54B 107.7 . . ?
N3 C55 C56 111.4(4) . . ?
N3 C55 H55A 109.4 . . ?
C56 C55 H55A 109.4 . . ?
N3 C55 H55B 109.4 . . ?
C56 C55 H55B 109.4 . . ?
H55A C55 H55B 108.0 . . ?
C61 C56 C57 117.9(6) . . ?
C61 C56 C55 121.8(6) . . ?
C57 C56 C55 120.3(6) . . ?
O9 C57 C58 120.2(6) . . ?
O9 C57 C56 118.0(6) . . ?
C58 C57 C56 121.7(7) . . ?
C57 C58 C59 118.7(7) . . ?
C57 C58 C62 121.1(8) . . ?
C59 C58 C62 120.2(7) . . ?
C58 C59 C60 121.6(6) . . ?
C58 C59 H59 119.2 . . ?
C60 C59 H59 119.2 . . ?
C61 C60 C59 117.7(7) . . ?
C61 C60 C63 122.7(7) . . ?
C59 C60 C63 119.6(7) . . ?
C60 C61 C56 122.5(6) . . ?
C60 C61 H61 118.8 . . ?
C56 C61 H61 118.8 . . ?
C58 C62 H62A 109.5 . . ?
C58 C62 H62B 109.5 . . ?
H62A C62 H62B 109.5 . . ?
C58 C62 H62C 109.5 . . ?
H62A C62 H62C 109.5 . . ?
H62B C62 H62C 109.5 . . ?
C60 C63 H63A 109.5 . . ?
C60 C63 H63B 109.5 . . ?
H63A C63 H63B 109.5 . . ?
C60 C63 H63C 109.5 . . ?
H63A C63 H63C 109.5 . . ?
H63B C63 H63C 109.5 . . ?
C10 N1 C9A 112.7(5) . . ?
C10 N1 C13 113.7(4) . . ?
C9A N1 C13 109.2(5) . . ?
C10 N1 C9 104.6(8) . . ?
C13 N1 C9 108.5(7) . . ?
C34 N2 C31 114.6(4) . . ?
C34 N2 C30 111.3(4) . . ?
C31 N2 C30 111.6(4) . . ?
C51 N3 C52 112.6(4) . . ?
C51 N3 C55 109.5(4) . . ?
C52 N3 C55 114.3(4) . . ?
C12 O2 H2 109.5 . . ?
C15 O3 H3 109.5 . . ?
C23 O4 H4O 109.5 . . ?
C36 O5 H5 109.5 . . ?
C33 O6 H6O 109.5 . . ?
C44 O7 H7 109.5 . . ?
C54 O8 H8 109.5 . . ?
C57 O9 H9 109.5 . . ?

loop_
_geom_bond_atom_site_label_1
_geom_bond_atom_site_label_2
_geom_bond_distance
_geom_bond_site_symmetry_2
_geom_bond_publ_flag
O10 H10A 0.8500 . ?
O10 H10B 0.8499 . ?
O10A H10C 0.8501 . ?
O10A H10D 0.8501 . ?
O10B H10E 0.8500 . ?
O10B H10F 0.8500 . ?
C1 C2 1.4123 . ?
C1 C6 1.4421 . ?
C1 C9 1.5037 . ?
C2 O1 1.4046 . ?
C2 C3 1.4273 . ?
C3 C4 1.3703 . ?
C3 C7 1.5435 . ?
C4 C5 1.3957 . ?
C4 H4 0.9300 . ?
C5 C6 1.4212 . ?
C5 C8 1.5475 . ?
C6 H6 0.9300 . ?
C7 H7A 0.9600 . ?
C7 H7B 0.9600 . ?
C7 H7C 0.9600 . ?
C8 H8A 0.9600 . ?
C8 H8B 0.9600 . ?
C8 H8C 0.9600 . ?
C9 N1 1.550(4) . ?
C9 H9A 0.9700 . ?
C9 H9B 0.9700 . ?
O1 H1 0.8200 . ?
C1A C2A 1.3900 . ?
C1A C6A 1.3900 . ?
C1A C9A 1.513(7) . ?
C2A O1A 1.343(6) . ?
C2A C3A 1.3900 . ?
C3A C4A 1.3900 . ?
C3A C7A 1.514(10) . ?
C4A C5A 1.3900 . ?
C4A H4A 0.9300 . ?
C5A C6A 1.3900 . ?
C5A C8A 1.537(10) . ?
C6A H6A 0.9300 . ?
C7A H7A1 0.9600 . ?
C7A H7A2 0.9600 . ?
C7A H7A3 0.9600 . ?
C8A H8A1 0.9600 . ?
C8A H8A2 0.9600 . ?
C8A H8A3 0.9600 . ?
C9A N1 1.473(7) . ?
C9A H9A1 0.9700 . ?
C9A H9A2 0.9700 . ?
O1A H1A 0.8200 . ?
C10 N1 1.472(7) . ?
C10 C12 1.520(8) . ?
C10 C11 1.551(8) . ?
C10 H10 0.9800 . ?
C11 H11A 0.9600 . ?
C11 H11B 0.9600 . ?
C11 H11C 0.9600 . ?
C12 O2 1.423(8) . ?
C12 H12A 0.9700 . ?
C12 H12B 0.9700 . ?
C13 N1 1.482(7) . ?
C13 C14 1.493(8) . ?
C13 H13A 0.9700 . ?
C13 H13B 0.9700 . ?
C14 C19 1.387(8) . ?
C14 C15 1.393(7) . ?
C15 C16 1.378(8) . ?
C15 O3 1.379(7) . ?
C16 C17 1.376(8) . ?
C16 C20 1.513(8) . ?
C17 C18 1.379(8) . ?
C17 H17 0.9300 . ?
C18 C19 1.386(8) . ?
C18 C21 1.514(8) . ?
C19 H19 0.9300 . ?
C20 H20A 0.9600 . ?
C20 H20B 0.9600 . ?
C20 H20C 0.9600 . ?
C21 H21A 0.9600 . ?
C21 H21B 0.9600 . ?
C21 H21C 0.9600 . ?
C22 C27 1.386(8) . ?
C22 C23 1.397(8) . ?
C22 C30 1.493(7) . ?
C23 O4 1.374(7) . ?
C23 C24 1.373(8) . ?
C24 C25 1.378(9) . ?
C24 C28 1.519(10) . ?
C25 C26 1.386(9) . ?
C25 H25 0.9300 . ?
C26 C27 1.387(8) . ?
C26 C29 1.484(9) . ?
C27 H27 0.9300 . ?
C28 H28A 0.9600 . ?
C28 H28B 0.9600 . ?
C28 H28C 0.9600 . ?
C29 H29A 0.9600 . ?
C29 H29B 0.9600 . ?
C29 H29C 0.9600 . ?
C30 N2 1.487(7) . ?
C30 H30A 0.9700 . ?
C30 H30B 0.9700 . ?
C31 N2 1.485(7) . ?
C31 C32 1.510(8) . ?
C31 C33 1.521(8) . ?
C31 H31 0.9800 . ?
C32 H32A 0.9600 . ?
C32 H32B 0.9600 . ?
C32 H32C 0.9600 . ?
C33 O6 1.414(7) . ?
C33 H33A 0.9700 . ?
C33 H33B 0.9700 . ?
C34 N2 1.466(7) . ?
C34 C35 1.515(8) . ?
C34 H34A 0.9700 . ?
C34 H34B 0.9700 . ?
C35 C36 1.374(8) . ?
C35 C40 1.391(7) . ?
C36 O5 1.381(7) . ?
C36 C37 1.405(9) . ?
C37 C38 1.383(9) . ?
C37 C41 1.500(9) . ?
C38 C39 1.361(9) . ?
C38 H38 0.9300 . ?
C39 C40 1.389(8) . ?
C39 C42 1.512(8) . ?
C40 H40 0.9300 . ?
C41 H41A 0.9600 . ?
C41 H41B 0.9600 . ?
C41 H41C 0.9600 . ?
C42 H42A 0.9600 . ?
C42 H42B 0.9600 . ?
C42 H42C 0.9600 . ?
C43 C48 1.382(7) . ?
C43 C44 1.401(8) . ?
C43 C51 1.497(7) . ?
C44 O7 1.366(7) . ?
C44 C45 1.395(8) . ?
C45 C46 1.396(8) . ?
C45 C49 1.494(8) . ?
C46 C47 1.384(8) . ?
C46 H46 0.9300 . ?
C47 C48 1.384(8) . ?
C47 C50 1.511(8) . ?
C48 H48 0.9300 . ?
C49 H49A 0.9600 . ?
C49 H49B 0.9600 . ?
C49 H49C 0.9600 . ?
C50 H50A 0.9600 . ?
C50 H50B 0.9600 . ?
C50 H50C 0.9600 . ?
C51 N3 1.474(7) . ?
C51 H51A 0.9700 . ?
C51 H51B 0.9700 . ?
C52 N3 1.478(7) . ?
C52 C54 1.504(10) . ?
C52 C53 1.532(10) . ?
C52 H52 0.9800 . ?
C53 H53A 0.9600 . ?
C53 H53B 0.9600 . ?
C53 H53C 0.9600 . ?
C54 O8 1.412(9) . ?
C54 H54A 0.9700 . ?
C54 H54B 0.9700 . ?
C55 N3 1.493(7) . ?
C55 C56 1.496(8) . ?
C55 H55A 0.9700 . ?
C55 H55B 0.9700 . ?
C56 C61 1.384(8) . ?
C56 C57 1.390(8) . ?
C57 O9 1.376(8) . ?
C57 C58 1.379(9) . ?
C58 C59 1.384(11) . ?
C58 C62 1.511(11) . ?
C59 C60 1.397(10) . ?
C59 H59 0.9300 . ?
C60 C61 1.380(9) . ?
C60 C63 1.502(10) . ?
C61 H61 0.9300 . ?
C62 H62A 0.9600 . ?
C62 H62B 0.9600 . ?
C62 H62C 0.9600 . ?
C63 H63A 0.9600 . ?
C63 H63B 0.9600 . ?
C63 H63C 0.9600 . ?
O2 H2 0.8200 . ?
O3 H3 0.8200 . ?
O4 H4O 0.8200 . ?
O5 H5 0.8200 . ?
O6 H6O 0.8200 . ?
O7 H7 0.8200 . ?
O8 H8 0.8200 . ?
O9 H9 0.8200 . ?

loop_
_geom_torsion_atom_site_label_1
_geom_torsion_atom_site_label_2
_geom_torsion_atom_site_label_3
_geom_torsion_atom_site_label_4
_geom_torsion
_geom_torsion_site_symmetry_1
_geom_torsion_site_symmetry_2
_geom_torsion_site_symmetry_3
_geom_torsion_site_symmetry_4
_geom_torsion_publ_flag
C6 C1 C2 O1 175.3 . . . . ?
C9 C1 C2 O1 -5.1 . . . . ?
C6 C1 C2 C3 -4.4 . . . . ?
C9 C1 C2 C3 175.2 . . . . ?
O1 C2 C3 C4 -178.7 . . . . ?
C1 C2 C3 C4 1.0 . . . . ?
O1 C2 C3 C7 -0.4 . . . . ?
C1 C2 C3 C7 179.3 . . . . ?
C2 C3 C4 C5 0.5 . . . . ?
C7 C3 C4 C5 -177.7 . . . . ?
C3 C4 C5 C6 1.4 . . . . ?
C3 C4 C5 C8 -179.9 . . . . ?
C4 C5 C6 C1 -4.5 . . . . ?
C8 C5 C6 C1 176.8 . . . . ?
C2 C1 C6 C5 5.9 . . . . ?
C9 C1 C6 C5 -173.7 . . . . ?
C2 C1 C9 N1 41.5(7) . . . . ?
C6 C1 C9 N1 -138.9(7) . . . . ?
C6A C1A C2A O1A -178.7(5) . . . . ?
C9A C1A C2A O1A -5.4(5) . . . . ?
C6A C1A C2A C3A 0.0 . . . . ?
C9A C1A C2A C3A 173.4(4) . . . . ?
O1A C2A C3A C4A 178.7(5) . . . . ?
C1A C2A C3A C4A 0.0 . . . . ?
O1A C2A C3A C7A -1.7(6) . . . . ?
C1A C2A C3A C7A 179.5(6) . . . . ?
C2A C3A C4A C5A 0.0 . . . . ?
C7A C3A C4A C5A -179.5(6) . . . . ?
C3A C4A C5A C6A 0.0 . . . . ?
C3A C4A C5A C8A -179.5(6) . . . . ?
C4A C5A C6A C1A 0.0 . . . . ?
C8A C5A C6A C1A 179.5(6) . . . . ?
C2A C1A C6A C5A 0.0 . . . . ?
C9A C1A C6A C5A -173.3(5) . . . . ?
C2A C1A C9A N1 57.0(6) . . . . ?
C6A C1A C9A N1 -129.7(4) . . . . ?
N1 C10 C12 O2 47.1(7) . . . . ?
C11 C10 C12 O2 175.3(5) . . . . ?
N1 C13 C14 C19 -116.8(5) . . . . ?
N1 C13 C14 C15 66.7(6) . . . . ?
C19 C14 C15 C16 -3.0(8) . . . . ?
C13 C14 C15 C16 173.7(5) . . . . ?
C19 C14 C15 O3 -178.7(5) . . . . ?
C13 C14 C15 O3 -2.0(8) . . . . ?
O3 C15 C16 C17 178.2(5) . . . . ?
C14 C15 C16 C17 2.4(8) . . . . ?
O3 C15 C16 C20 -3.9(8) . . . . ?
C14 C15 C16 C20 -179.8(6) . . . . ?
C15 C16 C17 C18 -0.8(8) . . . . ?
C20 C16 C17 C18 -178.6(5) . . . . ?
C16 C17 C18 C19 0.0(8) . . . . ?
C16 C17 C18 C21 179.1(5) . . . . ?
C17 C18 C19 C14 -0.7(8) . . . . ?
C21 C18 C19 C14 -179.8(5) . . . . ?
C15 C14 C19 C18 2.1(8) . . . . ?
C13 C14 C19 C18 -174.5(5) . . . . ?
C27 C22 C23 O4 177.7(4) . . . . ?
C30 C22 C23 O4 -5.0(7) . . . . ?
C27 C22 C23 C24 -2.4(7) . . . . ?
C30 C22 C23 C24 174.9(5) . . . . ?
O4 C23 C24 C25 -178.8(5) . . . . ?
C22 C23 C24 C25 1.2(8) . . . . ?
O4 C23 C24 C28 0.6(8) . . . . ?
C22 C23 C24 C28 -179.4(6) . . . . ?
C23 C24 C25 C26 0.5(9) . . . . ?
C28 C24 C25 C26 -178.9(6) . . . . ?
C24 C25 C26 C27 -0.9(8) . . . . ?
C24 C25 C26 C29 178.2(6) . . . . ?
C23 C22 C27 C26 1.9(7) . . . . ?
C30 C22 C27 C26 -175.4(5) . . . . ?
C25 C26 C27 C22 -0.3(8) . . . . ?
C29 C26 C27 C22 -179.4(5) . . . . ?
C27 C22 C30 N2 -139.8(5) . . . . ?
C23 C22 C30 N2 43.0(6) . . . . ?
N2 C31 C33 O6 41.4(6) . . . . ?
C32 C31 C33 O6 170.6(5) . . . . ?
N2 C34 C35 C36 69.7(6) . . . . ?
N2 C34 C35 C40 -109.3(5) . . . . ?
C40 C35 C36 O5 -178.9(5) . . . . ?
C34 C35 C36 O5 2.1(8) . . . . ?
C40 C35 C36 C37 -0.1(8) . . . . ?
C34 C35 C36 C37 -179.1(5) . . . . ?
C35 C36 C37 C38 -0.5(9) . . . . ?
O5 C36 C37 C38 178.3(5) . . . . ?
C35 C36 C37 C41 179.2(6) . . . . ?
O5 C36 C37 C41 -1.9(9) . . . . ?
C36 C37 C38 C39 0.4(9) . . . . ?
C41 C37 C38 C39 -179.4(6) . . . . ?
C37 C38 C39 C40 0.4(9) . . . . ?
C37 C38 C39 C42 -178.8(6) . . . . ?
C38 C39 C40 C35 -1.1(8) . . . . ?
C42 C39 C40 C35 178.1(5) . . . . ?
C36 C35 C40 C39 1.0(8) . . . . ?
C34 C35 C40 C39 179.9(5) . . . . ?
C48 C43 C44 O7 178.3(5) . . . . ?
C51 C43 C44 O7 -3.8(8) . . . . ?
C48 C43 C44 C45 -3.3(8) . . . . ?
C51 C43 C44 C45 174.6(5) . . . . ?
O7 C44 C45 C46 -179.3(5) . . . . ?
C43 C44 C45 C46 2.2(8) . . . . ?
O7 C44 C45 C49 -0.5(8) . . . . ?
C43 C44 C45 C49 -179.0(5) . . . . ?
C44 C45 C46 C47 -0.7(8) . . . . ?
C49 C45 C46 C47 -179.5(5) . . . . ?
C45 C46 C47 C48 0.3(8) . . . . ?
C45 C46 C47 C50 -179.8(5) . . . . ?
C44 C43 C48 C47 2.8(8) . . . . ?
C51 C43 C48 C47 -175.0(5) . . . . ?
C46 C47 C48 C43 -1.3(8) . . . . ?
C50 C47 C48 C43 178.7(5) . . . . ?
C48 C43 C51 N3 -132.7(5) . . . . ?
C44 C43 C51 N3 49.5(7) . . . . ?
N3 C52 C54 O8 56.1(8) . . . . ?
C53 C52 C54 O8 -173.9(6) . . . . ?
N3 C55 C56 C61 -104.6(6) . . . . ?
N3 C55 C56 C57 76.5(6) . . . . ?
C61 C56 C57 O9 -177.5(5) . . . . ?
C55 C56 C57 O9 1.4(8) . . . . ?
C61 C56 C57 C58 -0.4(8) . . . . ?
C55 C56 C57 C58 178.5(5) . . . . ?
O9 C57 C58 C59 178.2(6) . . . . ?
C56 C57 C58 C59 1.1(9) . . . . ?
O9 C57 C58 C62 0.6(9) . . . . ?
C56 C57 C58 C62 -176.5(6) . . . . ?
C57 C58 C59 C60 -0.9(10) . . . . ?
C62 C58 C59 C60 176.7(7) . . . . ?
C58 C59 C60 C61 -0.1(10) . . . . ?
C58 C59 C60 C63 -179.7(6) . . . . ?
C59 C60 C61 C56 0.9(9) . . . . ?
C63 C60 C61 C56 -179.5(6) . . . . ?
C57 C56 C61 C60 -0.6(8) . . . . ?
C55 C56 C61 C60 -179.6(5) . . . . ?
C12 C10 N1 C9A -162.7(5) . . . . ?
C11 C10 N1 C9A 72.3(6) . . . . ?
C12 C10 N1 C13 72.4(6) . . . . ?
C11 C10 N1 C13 -52.6(6) . . . . ?
C12 C10 N1 C9 -169.4(5) . . . . ?
C11 C10 N1 C9 65.5(6) . . . . ?
C1A C9A N1 C10 66.2(6) . . . . ?
C1A C9A N1 C13 -166.5(5) . . . . ?
C14 C13 N1 C10 -156.1(5) . . . . ?
C14 C13 N1 C9A 77.1(6) . . . . ?
C14 C13 N1 C9 88.0(7) . . . . ?
C1 C9 N1 C10 73.4(4) . . . . ?
C1 C9 N1 C13 -164.9(3) . . . . ?
C35 C34 N2 C31 -158.4(4) . . . . ?
C35 C34 N2 C30 73.8(6) . . . . ?
C32 C31 N2 C34 -59.7(7) . . . . ?
C33 C31 N2 C34 66.2(6) . . . . ?
C32 C31 N2 C30 67.9(6) . . . . ?
C33 C31 N2 C30 -166.1(4) . . . . ?
C22 C30 N2 C34 -161.9(4) . . . . ?
C22 C30 N2 C31 68.6(6) . . . . ?
C43 C51 N3 C52 65.5(6) . . . . ?
C43 C51 N3 C55 -166.1(5) . . . . ?
C54 C52 N3 C51 -162.7(5) . . . . ?
C53 C52 N3 C51 69.8(6) . . . . ?
C54 C52 N3 C55 71.5(7) . . . . ?
C53 C52 N3 C55 -56.0(7) . . . . ?
C56 C55 N3 C51 78.6(6) . . . . ?
C56 C55 N3 C52 -153.9(5) . . . . ?
